data_2007336
loop_
_publ_author_name
'Ramaiah, D.'
'Rath, Nigam P.'
'George, M. V.'

_publ_section_title
;
 Three Cycloadducts Formed by the Reaction of Bis(phenylazo)stilbene
 with Acetylenic and Olefinic Dipolarophiles
;
_journal_issue 6
_journal_name_full 'Acta Crystallographica Section C'
_journal_page_first 872
_journal_page_last 875
_journal_paper_doi 10.1107/S0108270197017332
_journal_volume 54
_journal_year 1998
_chemical_formula_sum 'C42 H30 N4 O2'
_chemical_formula_weight 622.70
_chemical_name_systematic
;
 ?
;
_space_group_IT_number 2
_symmetry_cell_setting triclinic
_symmetry_space_group_name_Hall '-P 1'
_symmetry_space_group_name_H-M 'P -1'
_audit_creation_method SHELXL
_cell_angle_alpha 86.0100(10)
_cell_angle_beta 81.9370(10)
_cell_angle_gamma 61.9980(10)
_cell_formula_units_Z 2
_cell_length_a 10.64430(10)
_cell_length_b 10.96210(10)
_cell_length_c 16.1129(2)
_cell_measurement_reflns_used 8192
_cell_measurement_temperature 298(2)
_cell_measurement_theta_max 23.7
_cell_measurement_theta_min 2.0
_cell_volume 1643.59(3)
_computing_cell_refinement 'SAINT (Siemens, 1995)'
_computing_data_collection 'SMART (Siemens, 1995)'
_computing_data_reduction SAINT
_computing_molecular_graphics SHELXTL-Plus
_computing_publication_material SHELXTL-Plus
_computing_structure_refinement SHELXTL-Plus
_computing_structure_solution 'SHELXTL-Plus (Sheldrick, 1995)'
_diffrn_ambient_temperature 298(2)
_diffrn_measurement_device 'Siemens CCD'
_diffrn_measurement_method '\w scans'
_diffrn_radiation_monochromator graphite
_diffrn_radiation_source 'normal-focus sealed tube'
_diffrn_radiation_type MoK\a
_diffrn_radiation_wavelength 0.71073
_diffrn_reflns_av_R_equivalents 0.0307
_diffrn_reflns_av_sigmaI/netI 0.0451
_diffrn_reflns_limit_h_max 14
_diffrn_reflns_limit_h_min -14
_diffrn_reflns_limit_k_max 15
_diffrn_reflns_limit_k_min -15
_diffrn_reflns_limit_l_max 22
_diffrn_reflns_limit_l_min -21
_diffrn_reflns_number 15512
_diffrn_reflns_theta_max 28.00
_diffrn_reflns_theta_min 2.10
_diffrn_standards_decay_% 0
_diffrn_standards_interval_count 'CCD, see expt'
_diffrn_standards_number 'CCD see expt'
_exptl_absorpt_coefficient_mu 0.079
_exptl_absorpt_correction_type none
_exptl_crystal_colour yellow
_exptl_crystal_density_diffrn 1.258
_exptl_crystal_density_meas ?
_exptl_crystal_density_method none
_exptl_crystal_description prism
_exptl_crystal_F_000 652
_exptl_crystal_size_max 0.45
_exptl_crystal_size_mid 0.33
_exptl_crystal_size_min 0.25
_refine_diff_density_max 0.160
_refine_diff_density_min -0.206
_refine_ls_extinction_method none
_refine_ls_goodness_of_fit_all 1.032
_refine_ls_goodness_of_fit_obs 1.117
_refine_ls_hydrogen_treatment noref
_refine_ls_matrix_type full
_refine_ls_number_parameters 433
_refine_ls_number_reflns 7868
_refine_ls_number_restraints 0
_refine_ls_restrained_S_all 1.035
_refine_ls_restrained_S_obs 1.117
_refine_ls_R_factor_all 0.0775
_refine_ls_R_factor_obs .0465
_refine_ls_shift/esd_max 0.001
_refine_ls_shift/esd_mean 0.000
_refine_ls_structure_factor_coef Fsqd
_refine_ls_weighting_details 'w = 1/[\s^2^(Fo^2^)+(0.0628P)^2^+0.11P] where P=(Fo^2^+2Fc^2^)/3'
_refine_ls_weighting_scheme calc
_refine_ls_wR_factor_all 0.1294
_refine_ls_wR_factor_obs .1124
_reflns_number_observed 5237
_reflns_number_total 7891
_reflns_observed_criterion >2sigma(I)
_cod_data_source_file fr1078.cif
_cod_data_source_block 5
_cod_depositor_comments
;
The following automatic conversions were performed:

'_symmetry_cell_setting' value 'Triclinic' changed to 'triclinic'
according to /home/saulius/struct/CIF-dictionaries/cif_core.dic
dictionary named 'cif_core.dic' version 2.4.1 from 2010-06-29.

Automatic conversion script
Id: cif_fix_values 1715 2011-07-08 13:25:40Z adriana 

The following automatic conversions were performed:

'_exptl_crystal_density_meas' value 'not measured' was changed to '?'
- the value is perceived as not measured.

Automatic conversion script
Id: cif_fix_values 3008 2015-01-20 13:52:24Z robertas 

The following automatic conversions were performed:

'_refine_ls_weighting_scheme' value 'calc w =
1/[\s^2^(Fo^2^)+(0.0628P)^2^+0.11P] where P=(Fo^2^+2Fc^2^)/3' was
changed to 'calc'. New tag '_refine_ls_weighting_details' was
created. The value of the new tag was set to 'w =
1/[\s^2^(Fo^2^)+(0.0628P)^2^+0.11P] where P=(Fo^2^+2Fc^2^)/3'.

Automatic conversion script
Id: cif_fix_values 3143 2015-03-26 13:38:13Z robertas 
;
_cod_database_code 2007336

loop_
_symmetry_equiv_pos_as_xyz
'x, y, z'
'-x, -y, -z'

loop_
_atom_site_aniso_label
_atom_site_aniso_U_11
_atom_site_aniso_U_22
_atom_site_aniso_U_33
_atom_site_aniso_U_12
_atom_site_aniso_U_13
_atom_site_aniso_U_23
O1 .0652(7) .0420(6) .0890(9) -.0188(5) .0079(6) -.0064(6)
O2 .0621(7) .0549(6) .0679(7) -.0270(5) -.0131(5) .0197(5)
N1 .0373(6) .0419(6) .0459(6) -.0101(5) -.0083(5) -.0027(5)
N2 .0350(5) .0372(5) .0472(6) -.0120(5) -.0065(5) -.0023(5)
N3 .0412(6) .0379(6) .0445(6) -.0128(5) -.0060(5) -.0020(5)
N4 .0417(6) .0401(6) .0487(6) -.0217(5) -.0061(5) .0015(5)
C3A .0356(6) .0345(6) .0444(7) -.0154(5) -.0043(5) -.0006(5)
C5 .0315(6) .0371(6) .0502(8) -.0131(5) .0008(5) .0022(6)
C6 .0341(6) .0389(7) .0476(7) -.0145(5) -.0025(5) .0027(6)
C6A .0336(6) .0347(6) .0418(7) -.0121(5) -.0032(5) -.0015(5)
C7 .0363(7) .0370(7) .0523(8) -.0105(6) -.0074(6) -.0009(6)
C8 .0564(10) .0678(11) .0876(13) .0010(8) -.0306(9) -.0297(9)
C9 .0655(11) .0672(11) .0988(15) .0073(9) -.0256(11) -.0379(10)
C10 .0421(8) .0527(9) .0815(11) -.0040(7) -.0097(8) -.0067(8)
C11 .0431(8) .0584(9) .0846(12) -.0128(7) -.0241(8) -.0043(8)
C12 .0453(8) .0476(8) .0643(9) -.0157(6) -.0149(7) -.0071(7)
C13 .0389(7) .0462(7) .0437(7) -.0227(6) -.0035(5) -.0060(6)
C14 .0634(9) .0591(9) .0498(8) -.0378(8) .0000(7) -.0030(7)
C15 .0786(12) .0980(14) .0551(10) -.0611(12) .0036(9) -.0023(9)
C16 .0612(11) .130(2) .0529(10) -.0604(13) .0056(8) -.0127(11)
C17 .0386(8) .0919(13) .0695(11) -.0179(8) -.0013(8) -.0250(10)
C18 .0430(8) .0601(9) .0558(9) -.0164(7) -.0036(7) -.0054(7)
C19 .0426(7) .0364(6) .0559(8) -.0180(6) -.0088(6) .0001(6)
C20 .0643(10) .0735(11) .0585(10) -.0439(9) -.0047(8) -.0058(8)
C21 .0870(13) .0760(11) .0588(10) -.0500(10) -.0137(9) -.0014(8)
C22 .0703(11) .0629(10) .0812(13) -.0349(9) -.0311(10) .0026(9)
C23 .0530(10) .1008(15) .0932(15) -.0415(10) -.0139(10) -.0089(11)
C24 .0471(9) .0883(12) .0684(10) -.0344(9) -.0020(8) -.0114(9)
C25 .0448(8) .0397(7) .0611(9) -.0185(6) -.0063(7) .0040(6)
C26 .0518(8) .0548(8) .0582(9) -.0335(7) -.0095(7) .0081(7)
C27 .0859(12) .0690(11) .0693(11) -.0533(10) -.0151(9) .0087(8)
C28 .115(2) .107(2) .0679(12) -.090(2) -.0245(12) .0239(11)
C29 .0808(13) .141(2) .0596(11) -.0803(15) -.0117(10) .0175(12)
C30 .0563(10) .108(2) .0665(11) -.0410(11) -.0012(8) .0104(10)
C31 .0509(9) .0688(10) .0642(10) -.0298(8) -.0031(7) .0094(8)
C32 .0368(7) .0485(8) .0492(8) -.0160(6) -.0016(6) .0089(6)
C33 .0528(8) .0600(9) .0421(8) -.0199(7) -.0051(6) .0048(7)
C34 .0639(10) .0765(11) .0616(10) -.0206(9) -.0178(8) .0050(9)
C35 .101(2) .118(2) .0738(13) -.0367(15) -.0396(12) -.0046(13)
C36 .161(3) .120(2) .082(2) -.047(2) -.052(2) -.0215(14)
C37 .159(2) .0840(15) .0793(15) -.013(2) -.046(2) -.0225(12)
C38 .0876(13) .0715(12) .0565(10) -.0059(10) -.0231(9) -.0107(9)
C39 .0412(7) .0439(7) .0391(7) -.0206(6) -.0057(5) .0002(5)
C40 .0415(7) .0541(8) .0576(9) -.0221(7) -.0079(6) .0053(7)
C41 .0444(8) .0881(12) .0659(10) -.0329(9) -.0100(7) .0080(9)
C42 .0719(12) .1057(15) .0663(11) -.0652(12) -.0069(9) -.0022(10)
C43 .0884(13) .0702(11) .0747(11) -.0556(11) -.0024(10) -.0060(9)
C44 .0585(9) .0481(8) .0626(9) -.0263(7) -.0067(7) -.0031(7)

loop_
_atom_site_label
_atom_site_fract_x
_atom_site_fract_y
_atom_site_fract_z
_atom_site_U_iso_or_equiv
_atom_site_thermal_displace_type
_atom_site_calc_flag
_atom_site_refinement_flags
_atom_site_occupancy
_atom_site_disorder_group
_atom_site_type_symbol
O1 .24911(12) 1.05256(11) .28066(8) .0694(3) Uani d . 1 . O
O2 .19770(12) .93480(11) .11221(7) .0623(3) Uani d . 1 . O
N1 .43397(11) .50103(11) .22057(7) .0446(3) Uani d . 1 . N
N2 .50179(11) .45623(11) .28598(7) .0415(3) Uani d . 1 . N
N3 .45145(11) .51332(11) .35979(7) .0433(3) Uani d . 1 . N
N4 .35503(11) .75793(11) .33369(7) .0425(3) Uani d . 1 . N
C3A .32188(13) .63859(12) .34411(8) .0386(3) Uani d . 1 . C
C5 .32615(13) .81823(13) .25739(8) .0415(3) Uani d . 1 . C
C6 .28337(13) .75295(13) .20724(8) .0416(3) Uani d . 1 . C
C6A .29622(13) .62058(12) .25152(8) .0383(3) Uani d . 1 . C
C7 .64112(14) .33427(13) .27622(9) .0443(3) Uani d . 1 . C
C8 .6683(2) .2398(2) .21622(12) .0788(6) Uani d . 1 . C
H8A .5984(2) .2524(2) .18303(12) .095 Uiso calc R 1 . H
C9 .8016(2) .1253(2) .20582(14) .0889(7) Uani d . 1 . C
H9 .8217(2) .0600(2) .16538(14) .107 Uiso calc R 1 . H
C10 .9044(2) .1074(2) .25472(12) .0655(4) Uani d . 1 . C
H10 .9946(2) .0310(2) .24691(12) .079 Uiso calc R 1 . H
C11 .8741(2) .2017(2) .31466(12) .0644(4) Uani d . 1 . C
H11 .9439(2) .1887(2) .34807(12) .077 Uiso calc R 1 . H
C12 .74111(15) .31666(15) .32682(10) .0535(4) Uani d . 1 . C
H12 .72031(15) .38040(15) .36842(10) .064 Uiso calc R 1 . H
C13 .19907(13) .66666(14) .41221(8) .0416(3) Uani d . 1 . C
C14 .2002(2) .5622(2) .46644(9) .0543(4) Uani d . 1 . C
H14 .2793(2) .4749(2) .46238(9) .065 Uiso calc R 1 . H
C15 .0847(2) .5870(2) .52644(11) .0703(5) Uani d . 1 . C
H15 .0870(2) .5166(2) .56299(11) .084 Uiso calc R 1 . H
C16 -.0327(2) .7139(3) .53237(11) .0758(6) Uani d . 1 . C
H16 -.1106(2) .7295(3) .57237(11) .091 Uiso calc R 1 . H
C17 -.0361(2) .8186(2) .47953(12) .0710(5) Uani d . 1 . C
H17 -.1162(2) .9051(2) .48391(12) .085 Uiso calc R 1 . H
C18 .0800(2) .7961(2) .41923(10) .0561(4) Uani d . 1 . C
H18 .0777(2) .8677(2) .38382(10) .067 Uiso calc R 1 . H
C19 .43015(14) .78280(13) .39198(9) .0449(3) Uani d . 1 . C
C20 .3739(2) .8108(2) .47491(10) .0607(4) Uani d . 1 . C
H20 .2849(2) .8155(2) .49344(10) .073 Uiso calc R 1 . H
C21 .4494(2) .8318(2) .53064(11) .0685(5) Uani d . 1 . C
H21 .4113(2) .8499(2) .58664(11) .082 Uiso calc R 1 . H
C22 .5797(2) .8263(2) .50410(12) .0677(5) Uani d . 1 . C
H22 .6291(2) .8425(2) .54157(12) .081 Uiso calc R 1 . H
C23 .6367(2) .7969(2) .42238(14) .0791(5) Uani d . 1 . C
H23 .7257(2) .7923(2) .40422(14) .095 Uiso calc R 1 . H
C24 .5631(2) .7738(2) .36639(12) .0667(4) Uani d . 1 . C
H24 .6037(2) .7521(2) .31099(12) .080 Uiso calc R 1 . H
C25 .33221(15) .95307(14) .23855(10) .0493(3) Uani d . 1 . C
C26 .4440(2) .9544(2) .17222(10) .0516(3) Uani d . 1 . C
C27 .4361(2) 1.0806(2) .14492(11) .0677(5) Uani d . 1 . C
H27 .3601(2) 1.1626(2) .16656(11) .081 Uiso calc R 1 . H
C28 .5421(3) 1.0839(3) .08518(12) .0809(6) Uani d . 1 . C
H28 .5357(3) 1.1684(3) .06601(12) .097 Uiso calc R 1 . H
C29 .6559(2) .9638(3) .05433(12) .0827(6) Uani d . 1 . C
H29 .7274(2) .9668(3) .01523(12) .099 Uiso calc R 1 . H
C30 .6644(2) .8385(2) .08109(12) .0770(5) Uani d . 1 . C
H30 .7419(2) .7569(2) .06018(12) .092 Uiso calc R 1 . H
C31 .5578(2) .8336(2) .13910(10) .0615(4) Uani d . 1 . C
H31 .5627(2) .7487(2) .15590(10) .074 Uiso calc R 1 . H
C32 .23031(14) .81204(15) .12811(9) .0473(3) Uani d . 1 . C
C33 .2100(2) .7300(2) .06623(9) .0545(4) Uani d . 1 . C
C34 .0901(2) .7953(2) .02289(11) .0714(5) Uani d . 1 . C
H34 .0254(2) .8877(2) .03346(11) .086 Uiso calc R 1 . H
C35 .0669(3) .7246(3) -.03508(14) .1000(7) Uani d . 1 . C
H35 -.0137(3) .7685(3) -.06323(14) .120 Uiso calc R 1 . H
C36 .1623(3) .5898(3) -.0513(2) .1234(10) Uani d . 1 . C
H36 .1460(3) .5416(3) -.0902(2) .148 Uiso calc R 1 . H
C37 .2821(3) .5243(2) -.01081(15) .1205(10) Uani d . 1 . C
H37 .3475(3) .4328(2) -.02315(15) .145 Uiso calc R 1 . H
C38 .3058(2) .5945(2) .04855(11) .0824(6) Uani d . 1 . C
H38 .3867(2) .5497(2) .07640(11) .099 Uiso calc R 1 . H
C39 .17285(13) .58806(13) .24767(8) .0410(3) Uani d . 1 . C
C40 .03572(14) .6926(2) .24094(9) .0512(3) Uani d . 1 . C
H40 .01858(14) .7841(2) .23762(9) .061 Uiso calc R 1 . H
C41 -.0765(2) .6622(2) .23911(11) .0654(4) Uani d . 1 . C
H41 -.1683(2) .7332(2) .23449(11) .078 Uiso calc R 1 . H
C42 -.0522(2) .5275(2) .24410(11) .0717(5) Uani d . 1 . C
H42 -.1275(2) .5074(2) .24225(11) .086 Uiso calc R 1 . H
C43 .0821(2) .4230(2) .25178(12) .0707(5) Uani d . 1 . C
H43 .0981(2) .3319(2) .25577(12) .085 Uiso calc R 1 . H
C44 .1952(2) .4528(2) .25363(10) .0557(4) Uani d . 1 . C
H44 .2865(2) .3813(2) .25891(10) .067 Uiso calc R 1 . H

loop_
_atom_type_symbol
_atom_type_description
_atom_type_scat_dispersion_real
_atom_type_scat_dispersion_imag
_atom_type_scat_source
C C 0.0033 0.0016 'International Tables Vol C Tables 4.2.6.8 and 6.1.1.4'
H H 0.0000 0.0000 'International Tables Vol C Tables 4.2.6.8 and 6.1.1.4'
N N 0.0061 0.0033 'International Tables Vol C Tables 4.2.6.8 and 6.1.1.4'
O O 0.0106 0.0060 'International Tables Vol C Tables 4.2.6.8 and 6.1.1.4'

loop_
_geom_angle_atom_site_label_1
_geom_angle_atom_site_label_2
_geom_angle_atom_site_label_3
_geom_angle
N2 N1 C6A 104.50(10)
N1 N2 N3 123.80(10)
N1 N2 C7 117.72(11)
N3 N2 C7 118.48(10)
N2 N3 C3A 103.34(10)
C5 N4 C19 127.02(11)
C5 N4 C3A 110.40(10)
C19 N4 C3A 121.69(10)
N3 C3A N4 109.06(10)
N3 C3A C13 112.47(10)
N4 C3A C13 111.07(10)
N3 C3A C6A 104.80(9)
N4 C3A C6A 102.20(9)
C13 C3A C6A 116.53(10)
N4 C5 C6 114.20(12)
N4 C5 C25 118.98(12)
C6 C5 C25 126.63(12)
C5 C6 C32 121.93(12)
C5 C6 C6A 108.15(11)
C32 C6 C6A 129.87(12)
N1 C6A C39 109.87(10)
N1 C6A C6 110.32(10)
C39 C6A C6 116.04(10)
N1 C6A C3A 101.95(9)
C39 C6A C3A 114.40(10)
C6 C6A C3A 103.23(10)
C12 C7 C8 121.69(13)
C12 C7 N2 119.53(12)
C8 C7 N2 118.78(12)
C7 C8 C9 118.8(2)
C10 C9 C8 120.3(2)
C11 C10 C9 119.74(15)
C10 C11 C12 121.06(14)
C7 C12 C11 118.34(14)
C14 C13 C18 118.88(13)
C14 C13 C3A 120.69(12)
C18 C13 C3A 120.37(12)
C15 C14 C13 120.5(2)
C16 C15 C14 120.4(2)
C15 C16 C17 120.1(2)
C16 C17 C18 120.4(2)
C13 C18 C17 119.8(2)
C24 C19 C20 118.88(14)
C24 C19 N4 120.11(14)
C20 C19 N4 120.96(13)
C19 C20 C21 120.1(2)
C22 C21 C20 120.5(2)
C23 C22 C21 119.6(2)
C22 C23 C24 120.4(2)
C19 C24 C23 120.5(2)
O1 C25 C26 123.51(13)
O1 C25 C5 117.91(13)
C26 C25 C5 118.51(12)
C31 C26 C27 119.23(15)
C31 C26 C25 121.87(13)
C27 C26 C25 118.86(15)
C28 C27 C26 119.8(2)
C29 C28 C27 120.5(2)
C28 C29 C30 120.0(2)
C29 C30 C31 120.1(2)
C30 C31 C26 120.3(2)
O2 C32 C6 119.41(14)
O2 C32 C33 118.88(12)
C6 C32 C33 121.69(13)
C38 C33 C34 118.8(2)
C38 C33 C32 122.80(14)
C34 C33 C32 118.33(15)
C35 C34 C33 120.6(2)
C36 C35 C34 119.8(2)
C35 C36 C37 120.6(2)
C36 C37 C38 120.1(2)
C33 C38 C37 120.0(2)
C40 C39 C44 118.58(13)
C40 C39 C6A 120.94(12)
C44 C39 C6A 120.44(12)
C39 C40 C41 120.54(15)
C42 C41 C40 120.1(2)
C43 C42 C41 120.2(2)
C42 C43 C44 120.0(2)
C39 C44 C43 120.57(15)

loop_
_geom_bond_atom_site_label_1
_geom_bond_atom_site_label_2
_geom_bond_site_symmetry_2
_geom_bond_distance
_geom_bond_publ_flag
O1 C25 . 1.209(2) ?
O2 C32 . 1.239(2) ?
N1 N2 . 1.2968(15) ?
N1 C6A . 1.482(2) ?
N2 N3 . 1.3050(15) ?
N2 C7 . 1.454(2) ?
N3 C3A . 1.457(2) ?
N4 C5 . 1.358(2) ?
N4 C19 . 1.431(2) ?
N4 C3A . 1.500(2) ?
C3A C13 . 1.508(2) ?
C3A C6A . 1.595(2) ?
C5 C6 . 1.365(2) ?
C5 C25 . 1.517(2) ?
C6 C32 . 1.452(2) ?
C6 C6A . 1.527(2) ?
C6A C39 . 1.523(2) ?
C7 C12 . 1.365(2) ?
C7 C8 . 1.367(2) ?
C8 C9 . 1.381(2) ?
C9 C10 . 1.369(2) ?
C10 C11 . 1.358(2) ?
C11 C12 . 1.383(2) ?
C13 C14 . 1.388(2) ?
C13 C18 . 1.388(2) ?
C14 C15 . 1.382(2) ?
C15 C16 . 1.364(3) ?
C16 C17 . 1.370(3) ?
C17 C18 . 1.394(2) ?
C19 C24 . 1.376(2) ?
C19 C20 . 1.378(2) ?
C20 C21 . 1.383(2) ?
C21 C22 . 1.367(3) ?
C22 C23 . 1.363(3) ?
C23 C24 . 1.381(2) ?
C25 C26 . 1.488(2) ?
C26 C31 . 1.385(2) ?
C26 C27 . 1.390(2) ?
C27 C28 . 1.389(3) ?
C28 C29 . 1.368(3) ?
C29 C30 . 1.375(3) ?
C30 C31 . 1.385(2) ?
C32 C33 . 1.489(2) ?
C33 C38 . 1.372(2) ?
C33 C34 . 1.397(2) ?
C34 C35 . 1.371(3) ?
C35 C36 . 1.362(3) ?
C36 C37 . 1.369(3) ?
C37 C38 . 1.387(3) ?
C39 C40 . 1.383(2) ?
C39 C44 . 1.386(2) ?
C40 C41 . 1.387(2) ?
C41 C42 . 1.373(3) ?
C42 C43 . 1.365(3) ?
C43 C44 . 1.391(2) ?
